data_7209025
loop_
_publ_author_name
'Argyle, Victoria J.'
'Woods, Laura M.'
'Roxburgh, Marina'
'Hanton, Lyall R.'

_publ_section_title
;
 Triflate anion and ligand influences in silver(i) coordination polymers
 of four isomeric dipyridyl ketone oximes
;
_journal_issue 1
_journal_name_full CrystEngComm
_journal_page_first 120
_journal_paper_doi 10.1039/c2ce26449h
_journal_volume 15
_journal_year 2013
_chemical_formula_sum 'C11 H8 N2 O'
_chemical_formula_weight 184.19
_chemical_name_systematic
;
?
;
_space_group_IT_number 33
_symmetry_cell_setting orthorhombic
_symmetry_space_group_name_Hall 'P 2c -2n'
_symmetry_space_group_name_H-M 'P n a 21'
_atom_sites_solution_hydrogens geom
_atom_sites_solution_primary direct
_atom_sites_solution_secondary difmap
_audit_creation_method SHELXL-97
_cell_angle_alpha 90.000
_cell_angle_beta 90.000
_cell_angle_gamma 90.000
_cell_formula_units_Z 4
_cell_length_a 21.0949(17)
_cell_length_b 10.5185(8)
_cell_length_c 3.8315(4)
_cell_measurement_reflns_used 4693
_cell_measurement_temperature 90(2)
_cell_measurement_theta_max 31.35
_cell_measurement_theta_min 2.73
_cell_volume 850.16(13)
_computing_cell_refinement 'Bruker SMART'
_computing_data_collection 'Bruker SMART'
_computing_data_reduction 'Bruker SAINT'
_computing_molecular_graphics 'Bruker SHELXTL'
_computing_publication_material 'Bruker SHELXTL'
_computing_structure_refinement 'SHELXL-97 (Sheldrick, 1997)'
_computing_structure_solution 'SIR97 (Altomare et al., 1999)'
_diffrn_ambient_temperature 90(2)
_diffrn_measured_fraction_theta_full 0.995
_diffrn_measured_fraction_theta_max 0.995
_diffrn_measurement_device_type 'Bruker APEXII CCD area detector'
_diffrn_measurement_method 'phi and omega scans'
_diffrn_radiation_monochromator graphite
_diffrn_radiation_source 'fine-focus sealed tube'
_diffrn_radiation_type MoK\a
_diffrn_radiation_wavelength 0.71069
_diffrn_reflns_av_R_equivalents 0.0297
_diffrn_reflns_av_sigmaI/netI 0.0232
_diffrn_reflns_limit_h_max 26
_diffrn_reflns_limit_h_min -26
_diffrn_reflns_limit_k_max 12
_diffrn_reflns_limit_k_min -12
_diffrn_reflns_limit_l_max 4
_diffrn_reflns_limit_l_min -2
_diffrn_reflns_number 7927
_diffrn_reflns_theta_full 25.99
_diffrn_reflns_theta_max 25.99
_diffrn_reflns_theta_min 2.16
_diffrn_standards_number 0
_exptl_absorpt_coefficient_mu 0.096
_exptl_absorpt_correction_T_max 0.8343
_exptl_absorpt_correction_T_min 0.7976
_exptl_absorpt_correction_type multi-scan
_exptl_absorpt_process_details 'SADABS (Bruker, 2004)'
_exptl_crystal_colour colourless
_exptl_crystal_density_diffrn 1.439
_exptl_crystal_density_method 'not measured'
_exptl_crystal_description Plate
_exptl_crystal_F_000 384
_exptl_crystal_size_max 0.49
_exptl_crystal_size_mid 0.11
_exptl_crystal_size_min 0.03
_refine_diff_density_max 0.145
_refine_diff_density_min -0.166
_refine_diff_density_rms 0.037
_refine_ls_extinction_method none
_refine_ls_goodness_of_fit_ref 1.125
_refine_ls_hydrogen_treatment constr
_refine_ls_matrix_type full
_refine_ls_number_parameters 127
_refine_ls_number_reflns 1360
_refine_ls_number_restraints 1
_refine_ls_restrained_S_all 1.125
_refine_ls_R_factor_all 0.0316
_refine_ls_R_factor_gt 0.0299
_refine_ls_shift/su_max 0.000
_refine_ls_shift/su_mean 0.000
_refine_ls_structure_factor_coef Fsqd
_refine_ls_weighting_details 'calc w=1/[\s^2^(Fo^2^)+(0.0350P)^2^+0.2309P] where P=(Fo^2^+2Fc^2^)/3'
_refine_ls_weighting_scheme calc
_refine_ls_wR_factor_gt 0.0747
_refine_ls_wR_factor_ref 0.0759
_reflns_number_gt 1301
_reflns_number_total 1360
_reflns_threshold_expression >2sigma(I)
_cod_data_source_file c2ce26449h.txt
_cod_data_source_block va17_Ligand1
_cod_depositor_comments
;
The following automatic conversions were performed:

'_symmetry_cell_setting' value 'Orthorhombic' changed to
'orthorhombic' according to
/home/saulius/struct/CIF-dictionaries/cif_core.dic dictionary named
'cif_core.dic' version 2.4.2 from 2011-04-26.

Automatic conversion script
Id: cif_fix_values 1891 2012-01-12 08:04:46Z andrius 
;
_cod_original_sg_symbol_H-M Pna2(1)
_cod_database_code 7209025

loop_
_symmetry_equiv_pos_as_xyz
'x, y, z'
'-x, -y, z+1/2'
'-x+1/2, y+1/2, z+1/2'
'x+1/2, -y+1/2, z'

loop_
_atom_site_label
_atom_site_type_symbol
_atom_site_fract_x
_atom_site_fract_y
_atom_site_fract_z
_atom_site_U_iso_or_equiv
_atom_site_adp_type
_atom_site_occupancy
_atom_site_symmetry_multiplicity
_atom_site_calc_flag
_atom_site_refinement_flags
C1 C 0.35523(7) 0.23738(14) -0.0137(5) 0.0164(4) Uani 1 1 d .
C2 C 0.30404(8) 0.29807(16) -0.1743(5) 0.0192(4) Uani 1 1 d .
H2 H 0.3081 0.3842 -0.2247 0.023 Uiso 1 1 calc R
C3 C 0.24533(8) 0.11585(17) -0.1837(5) 0.0205(4) Uani 1 1 d .
H3 H 0.2079 0.0738 -0.2387 0.025 Uiso 1 1 calc R
C4 C 0.29342(7) 0.04678(15) -0.0278(5) 0.0188(4) Uani 1 1 d .
H4 H 0.2883 -0.0395 0.0170 0.023 Uiso 1 1 calc R
C5 C 0.34954(8) 0.10809(14) 0.0610(5) 0.0177(4) Uani 1 1 d .
H5 H 0.3825 0.0640 0.1676 0.021 Uiso 1 1 calc R
C6 C 0.41053(7) 0.31857(14) 0.0866(5) 0.0176(4) Uani 1 1 d .
C7 C 0.47697(7) 0.26847(14) 0.0819(5) 0.0162(4) Uani 1 1 d .
C8 C 0.49437(7) 0.15329(15) -0.0733(5) 0.0169(4) Uani 1 1 d .
H8 H 0.4628 0.1041 -0.1760 0.020 Uiso 1 1 calc R
C9 C 0.59891(8) 0.18393(15) 0.0623(5) 0.0211(4) Uani 1 1 d .
H9 H 0.6406 0.1555 0.0577 0.025 Uiso 1 1 calc R
C10 C 0.58661(8) 0.30047(15) 0.2181(6) 0.0208(4) Uani 1 1 d .
H10 H 0.6193 0.3489 0.3119 0.025 Uiso 1 1 calc R
C11 C 0.52479(8) 0.34280(14) 0.2306(5) 0.0184(4) Uani 1 1 d .
H11 H 0.5150 0.4199 0.3367 0.022 Uiso 1 1 calc R
N1 N 0.24972(6) 0.24088(12) -0.2605(4) 0.0209(3) Uani 1 1 d .
N2 N 0.55434(6) 0.10991(13) -0.0819(4) 0.0201(4) Uani 1 1 d .
O1 O 0.40103(5) 0.42971(10) 0.1697(4) 0.0248(3) Uani 1 1 d .

loop_
_atom_site_aniso_label
_atom_site_aniso_U_11
_atom_site_aniso_U_22
_atom_site_aniso_U_33
_atom_site_aniso_U_23
_atom_site_aniso_U_13
_atom_site_aniso_U_12
C1 0.0174(8) 0.0170(8) 0.0148(9) 0.0009(7) 0.0019(7) 0.0020(6)
C2 0.0222(8) 0.0156(8) 0.0198(10) 0.0006(7) 0.0027(7) 0.0035(7)
C3 0.0184(8) 0.0230(9) 0.0201(10) -0.0028(7) 0.0026(7) -0.0015(7)
C4 0.0206(8) 0.0149(7) 0.0210(10) 0.0001(7) 0.0050(7) 0.0001(6)
C5 0.0190(8) 0.0163(7) 0.0178(10) 0.0008(7) 0.0019(7) 0.0029(6)
C6 0.0224(8) 0.0141(7) 0.0161(9) 0.0032(7) 0.0015(7) 0.0012(6)
C7 0.0194(8) 0.0136(7) 0.0156(9) 0.0031(7) 0.0011(7) -0.0012(6)
C8 0.0186(8) 0.0146(7) 0.0175(9) 0.0021(7) 0.0015(8) -0.0020(6)
C9 0.0183(8) 0.0197(8) 0.0252(10) 0.0054(8) 0.0004(8) 0.0010(6)
C10 0.0219(8) 0.0201(8) 0.0202(10) 0.0032(8) -0.0028(8) -0.0052(6)
C11 0.0255(8) 0.0137(7) 0.0159(10) 0.0014(7) 0.0001(8) -0.0014(6)
N1 0.0197(7) 0.0200(7) 0.0230(9) 0.0014(7) 0.0005(7) 0.0030(5)
N2 0.0197(7) 0.0164(7) 0.0242(10) 0.0018(6) 0.0038(7) -0.0002(6)
O1 0.0239(6) 0.0150(6) 0.0356(9) -0.0045(6) 0.0014(6) 0.0008(4)

loop_
_atom_type_symbol
_atom_type_description
_atom_type_scat_dispersion_real
_atom_type_scat_dispersion_imag
_atom_type_scat_source
C C 0.0033 0.0016 'International Tables Vol C Tables 4.2.6.8 and 6.1.1.4'
H H 0.0000 0.0000 'International Tables Vol C Tables 4.2.6.8 and 6.1.1.4'
N N 0.0061 0.0033 'International Tables Vol C Tables 4.2.6.8 and 6.1.1.4'
O O 0.0106 0.0060 'International Tables Vol C Tables 4.2.6.8 and 6.1.1.4'

loop_
_geom_angle_atom_site_label_1
_geom_angle_atom_site_label_2
_geom_angle_atom_site_label_3
_geom_angle
C5 C1 C2 118.00(15)
C5 C1 C6 124.81(14)
C2 C1 C6 117.06(14)
N1 C2 C1 124.48(15)
N1 C3 C4 123.72(15)
C3 C4 C5 119.11(15)
C4 C5 C1 118.36(15)
O1 C6 C1 118.87(14)
O1 C6 C7 119.39(14)
C1 C6 C7 121.73(13)
C11 C7 C8 117.94(14)
C11 C7 C6 118.28(14)
C8 C7 C6 123.74(14)
N2 C8 C7 123.43(15)
N2 C9 C10 124.01(15)
C11 C10 C9 118.49(16)
C10 C11 C7 119.19(15)
C2 N1 C3 116.32(14)
C9 N2 C8 116.92(14)

loop_
_geom_bond_atom_site_label_1
_geom_bond_atom_site_label_2
_geom_bond_distance
C1 C5 1.395(2)
C1 C2 1.397(2)
C1 C6 1.496(2)
C2 N1 1.336(2)
C3 N1 1.351(2)
C3 C4 1.384(2)
C4 C5 1.390(2)
C6 O1 1.228(2)
C6 C7 1.498(2)
C7 C11 1.398(2)
C7 C8 1.399(2)
C8 N2 1.345(2)
C9 N2 1.340(2)
C9 C10 1.388(3)
C10 C11 1.379(2)
